data_1543146
loop_
_publ_author_name
'Hern\'andez Linares, Mar\'ia-Guadalupe'
'Carrasco-Carballo, Alan'
'Guerrero-Luna, Gabriel'
'Bern\`es, Sylvain'
'Aguirre Hern\'andez, Gerardo'

_publ_section_title
;
 (25<i>R</i>)-3\b,16\b-Diacetoxy-23-acetyl-22,26-epoxycholesta-5,22-diene
 <i>n</i>-hexane 0.8-solvate
;
_journal_coeditor_code ZP4003
_journal_issue 4
_journal_name_full IUCrData
_journal_page_first x160622
_journal_paper_doi 10.1107/S2414314616006222
_journal_volume 1
_journal_year 2016
_chemical_formula_iupac 'C33 H48 O6, 0.8C6 H14'
_chemical_formula_moiety 'C33 H48 O6, 0.8(C6 H14)'
_chemical_formula_sum 'C37.8 H59.2 O6'
_chemical_formula_weight 609.65
_chemical_melting_point 368
_chemical_name_systematic
'(25<i>R</i>)-3\b,16\b-Diacetoxy-23-acetyl-22,26-epoxycholesta-5,22-diene <i>n</i>-hexane 0.8-solvate'
_space_group_crystal_system orthorhombic
_space_group_IT_number 19
_space_group_name_Hall 'P 2ac 2ab'
_space_group_name_H-M_alt 'P 21 21 21'
_symmetry_space_group_name_Hall 'P 2ac 2ab'
_symmetry_space_group_name_H-M 'P 21 21 21'
_atom_sites_solution_hydrogens geom
_atom_sites_solution_primary direct
_atom_sites_solution_secondary difmap
_audit_creation_method SHELXL-2014/7
_cell_angle_alpha 90
_cell_angle_beta 90
_cell_angle_gamma 90
_cell_formula_units_Z 4
_cell_length_a 11.64797(17)
_cell_length_b 12.20869(17)
_cell_length_c 25.7274(4)
_cell_measurement_reflns_used 10211
_cell_measurement_temperature 294.0(10)
_cell_measurement_theta_max 71.0760
_cell_measurement_theta_min 1.7080
_cell_volume 3658.60(9)
_computing_cell_refinement
;
CrysAlis PRO (Rigaku Oxford Diffraction, 2015)
;
_computing_data_collection
;
CrysAlis PRO (Rigaku Oxford Diffraction, 2015)
;
_computing_data_reduction
;
CrysAlis PRO (Rigaku Oxford Diffraction, 2015)
;
_computing_molecular_graphics
;
Mercury (Macrae <i>et al.</i>,  2008)
;
_computing_publication_material
;
SHELXL2014 (Sheldrick, 2015)
;
_computing_structure_refinement
;
SHELXL2014 (Sheldrick, 2015)
;
_computing_structure_solution
;
SHELXS2013 (Sheldrick, 2008)
;
_diffrn_ambient_temperature 294.0(2)
_diffrn_detector_area_resol_mean 5.1980
_diffrn_measured_fraction_theta_full 1.000
_diffrn_measured_fraction_theta_max 0.990
_diffrn_measurement_device 'four-circle diffractometer'
_diffrn_measurement_device_type 'Rigaku SuperNova'
_diffrn_measurement_method '\w scans'
_diffrn_radiation_monochromator mirror
_diffrn_radiation_type 'Cu K\a'
_diffrn_radiation_wavelength 1.54184
_diffrn_reflns_av_R_equivalents 0.0195
_diffrn_reflns_limit_h_max 14
_diffrn_reflns_limit_h_min -14
_diffrn_reflns_limit_k_max 12
_diffrn_reflns_limit_k_min -14
_diffrn_reflns_limit_l_max 28
_diffrn_reflns_limit_l_min -31
_diffrn_reflns_number 19071
_diffrn_reflns_theta_full 67.684
_diffrn_reflns_theta_max 71.653
_diffrn_reflns_theta_min 3.436
_exptl_absorpt_coefficient_mu 0.575
_exptl_absorpt_correction_T_max 1.00000
_exptl_absorpt_correction_T_min 0.66288
_exptl_absorpt_correction_type multi-scan
_exptl_absorpt_process_details
;
(CrysAlis PRO; Rigaku Oxford Diffraction, 2015)
;
_exptl_crystal_colour colourless
_exptl_crystal_density_diffrn 1.107
_exptl_crystal_description irregular
_exptl_crystal_F_000 1336
_exptl_crystal_size_max 0.45
_exptl_crystal_size_mid 0.30
_exptl_crystal_size_min 0.20
_refine_diff_density_max 0.152
_refine_diff_density_min -0.112
_refine_ls_abs_structure_details
;
Flack <i>x</i> determined using 2066 quotients
[(<i>I</i>^+^)-(<i>I</i>^-^)]/[(<i>I</i>^+^)+(<i>I</i>^-^)]
(Parsons <i>et al.</i>,  2013)
;
_refine_ls_abs_structure_Flack 0.09(6)
_refine_ls_extinction_coef 0.00090(16)
_refine_ls_extinction_expression Fc^*^=kFc[1+0.001xFc^2^\l^3^/sin(2\q)]^-1/4^
_refine_ls_extinction_method
;
SHELXL2014 (Sheldrick, 2015)
;
_refine_ls_goodness_of_fit_ref 1.013
_refine_ls_hydrogen_treatment constr
_refine_ls_matrix_type full
_refine_ls_number_parameters 477
_refine_ls_number_reflns 6767
_refine_ls_number_restraints 90
_refine_ls_restrained_S_all 1.025
_refine_ls_R_factor_all 0.0469
_refine_ls_R_factor_gt 0.0397
_refine_ls_shift/su_max 0.001
_refine_ls_shift/su_mean 0.000
_refine_ls_structure_factor_coef Fsqd
_refine_ls_weighting_details 'w=1/[\s^2^(Fo^2^)+(0.0616P)^2^+0.1048P] where P=(Fo^2^+2Fc^2^)/3'
_refine_ls_weighting_scheme calc
_refine_ls_wR_factor_gt 0.1000
_refine_ls_wR_factor_ref 0.1061
_reflns_number_gt 5885
_reflns_number_total 6767
_reflns_threshold_expression 'I > 2\s(I)'
_cod_data_source_file zp4003sup1.cif
_cod_data_source_block I
_cod_original_formula_sum 'C37.80 H59.20 O6'
_cod_database_code 1543146

loop_
_space_group_symop_operation_xyz
'x, y, z'
'-x+1/2, -y, z+1/2'
'-x, y+1/2, -z+1/2'
'x+1/2, -y+1/2, -z'

loop_
_atom_site_type_symbol
_atom_site_label
_atom_site_fract_x
_atom_site_fract_y
_atom_site_fract_z
_atom_site_U_iso_or_equiv
_atom_site_adp_type
_atom_site_calc_flag
_atom_site_occupancy
_atom_site_disorder_assembly
_atom_site_disorder_group
C C1 0.0960(2) 0.3162(2) -0.14991(9) 0.0593(6) Uani d 1 . .
H H1A 0.1179 0.3838 -0.1327 0.071 Uiso calc 1 . .
H H1B 0.1618 0.2676 -0.1492 0.071 Uiso calc 1 . .
C C2 0.0657(2) 0.3415(2) -0.20665(9) 0.0658(6) Uani d 1 . .
H H2A 0.0030 0.3938 -0.2079 0.079 Uiso calc 1 . .
H H2B 0.1315 0.3739 -0.2239 0.079 Uiso calc 1 . .
C C3 0.0314(2) 0.2386(2) -0.23421(8) 0.0603(6) Uani d 1 . .
H H3A 0.0972 0.1888 -0.2363 0.072 Uiso calc 1 . .
C C4 -0.0677(2) 0.1820(2) -0.20711(9) 0.0634(6) Uani d 1 . .
H H4A -0.0822 0.1121 -0.2238 0.076 Uiso calc 1 . .
H H4B -0.1363 0.2264 -0.2106 0.076 Uiso calc 1 . .
C C5 -0.04301(19) 0.1632(2) -0.14994(9) 0.0541(5) Uani d 1 . .
C C6 -0.0558(2) 0.0648(2) -0.12974(9) 0.0628(6) Uani d 1 . .
H H6A -0.0785 0.0086 -0.1519 0.075 Uiso calc 1 . .
C C7 -0.0365(3) 0.0368(2) -0.07381(9) 0.0662(7) Uani d 1 . .
H H7A 0.0360 -0.0015 -0.0703 0.079 Uiso calc 1 . .
H H7B -0.0970 -0.0118 -0.0621 0.079 Uiso calc 1 . .
C C8 -0.03482(19) 0.13903(18) -0.03968(8) 0.0503(5) Uani d 1 . .
H H8A -0.1132 0.1677 -0.0372 0.060 Uiso calc 1 . .
C C9 0.04179(17) 0.22702(18) -0.06467(8) 0.0469(5) Uani d 1 . .
H H9A 0.1166 0.1925 -0.0706 0.056 Uiso calc 1 . .
C C10 -0.00335(18) 0.26254(18) -0.11905(8) 0.0488(5) Uani d 1 . .
C C11 0.0635(2) 0.32403(19) -0.02824(8) 0.0563(6) Uani d 1 . .
H H11A -0.0056 0.3684 -0.0269 0.068 Uiso calc 1 . .
H H11B 0.1239 0.3689 -0.0430 0.068 Uiso calc 1 . .
C C12 0.0976(2) 0.2932(2) 0.02766(9) 0.0551(5) Uani d 1 . .
H H12A 0.1735 0.2605 0.0274 0.066 Uiso calc 1 . .
H H12B 0.1008 0.3589 0.0488 0.066 Uiso calc 1 . .
C C13 0.01193(17) 0.21232(16) 0.05185(8) 0.0448(4) Uani d 1 . .
C C14 0.0082(2) 0.11360(17) 0.01492(8) 0.0500(5) Uani d 1 . .
H H14A 0.0879 0.0894 0.0109 0.060 Uiso calc 1 . .
C C15 -0.0515(3) 0.0249(2) 0.04625(9) 0.0656(7) Uani d 1 . .
H H15A -0.0337 -0.0473 0.0327 0.079 Uiso calc 1 . .
H H15B -0.1341 0.0351 0.0461 0.079 Uiso calc 1 . .
C C16 -0.0024(2) 0.04006(17) 0.10084(8) 0.0537(5) Uani d 1 . .
H H16A 0.0571 -0.0151 0.1072 0.064 Uiso calc 1 . .
C C17 0.05149(18) 0.15607(18) 0.10319(8) 0.0480(5) Uani d 1 . .
H H17A 0.1347 0.1460 0.1003 0.058 Uiso calc 1 . .
C C18 -0.1067(2) 0.2655(2) 0.05906(9) 0.0577(6) Uani d 1 . .
H H18A -0.1364 0.2872 0.0258 0.087 Uiso calc 1 . .
H H18B -0.0996 0.3287 0.0810 0.087 Uiso calc 1 . .
H H18C -0.1580 0.2138 0.0748 0.087 Uiso calc 1 . .
C C19 -0.1025(2) 0.3444(2) -0.11385(9) 0.0671(7) Uani d 1 . .
H H19A -0.1390 0.3537 -0.1470 0.101 Uiso calc 1 . .
H H19B -0.0732 0.4136 -0.1021 0.101 Uiso calc 1 . .
H H19C -0.1574 0.3172 -0.0892 0.101 Uiso calc 1 . .
C C20 0.03072(19) 0.21759(17) 0.15443(8) 0.0515(5) Uani d 1 . .
H H20A -0.0518 0.2322 0.1573 0.062 Uiso calc 1 . .
C C21 0.0939(3) 0.32813(19) 0.15666(10) 0.0680(7) Uani d 1 . .
H H21A 0.0831 0.3607 0.1903 0.102 Uiso calc 1 . .
H H21B 0.0638 0.3760 0.1304 0.102 Uiso calc 1 . .
H H21C 0.1744 0.3167 0.1507 0.102 Uiso calc 1 . .
C C22 0.06676(18) 0.15316(18) 0.20189(8) 0.0508(5) Uani d 1 . .
C C23 0.0169(2) 0.15302(19) 0.24931(8) 0.0533(5) Uani d 1 . .
C C24 0.0759(2) 0.0987(2) 0.29503(9) 0.0597(6) Uani d 1 . .
H H24A 0.0695 0.1456 0.3253 0.072 Uiso calc 1 . .
H H24B 0.0375 0.0301 0.3029 0.072 Uiso calc 1 . .
C C25 0.2011(2) 0.0766(2) 0.28404(10) 0.0630(6) Uani d 1 . .
H H25A 0.2418 0.1468 0.2836 0.076 Uiso calc 1 . .
C C26 0.2101(2) 0.0263(2) 0.23068(10) 0.0700(7) Uani d 1 . .
H H26A 0.2900 0.0102 0.2231 0.084 Uiso calc 1 . .
H H26B 0.1678 -0.0421 0.2300 0.084 Uiso calc 1 . .
C C27 0.2561(3) 0.0042(3) 0.32510(12) 0.0888(9) Uani d 1 . .
H H27A 0.3369 -0.0020 0.3183 0.133 Uiso calc 1 . .
H H27B 0.2217 -0.0672 0.3241 0.133 Uiso calc 1 . .
H H27C 0.2446 0.0361 0.3588 0.133 Uiso calc 1 . .
C C28 0.0022(3) 0.1973(2) -0.32408(10) 0.0747(7) Uani d 1 . .
C C29 -0.0428(4) 0.2421(3) -0.37442(12) 0.1170(15) Uani d 1 . .
H H29A -0.0289 0.1902 -0.4018 0.175 Uiso calc 1 . .
H H29B -0.0044 0.3096 -0.3823 0.175 Uiso calc 1 . .
H H29C -0.1238 0.2551 -0.3714 0.175 Uiso calc 1 . .
C C30 -0.1137(3) -0.0708(2) 0.15718(11) 0.0731(7) Uani d 1 . .
C C31 -0.2033(3) -0.0710(3) 0.19839(12) 0.0910(9) Uani d 1 . .
H H31A -0.2010 -0.1394 0.2168 0.137 Uiso calc 1 . .
H H31B -0.2775 -0.0619 0.1828 0.137 Uiso calc 1 . .
H H31C -0.1893 -0.0119 0.2222 0.137 Uiso calc 1 . .
C C32 -0.0957(2) 0.2042(2) 0.25880(10) 0.0671(7) Uani d 1 . .
C C33 -0.1545(3) 0.1791(3) 0.30966(11) 0.0949(11) Uani d 1 . .
H H33A -0.2336 0.2008 0.3077 0.142 Uiso calc 1 . .
H H33B -0.1174 0.2185 0.3372 0.142 Uiso calc 1 . .
H H33C -0.1501 0.1019 0.3165 0.142 Uiso calc 1 . .
O O1 -0.00373(18) 0.27141(14) -0.28652(7) 0.0729(5) Uani d 1 . .
O O2 0.0358(3) 0.10678(19) -0.31779(9) 0.1093(9) Uani d 1 . .
O O3 -0.09271(14) 0.02925(12) 0.13953(6) 0.0584(4) Uani d 1 . .
O O4A -0.0784(7) -0.1523(5) 0.1346(2) 0.106(2) Uani d 0.7 . .
O O4B -0.0395(14) -0.1374(12) 0.1589(5) 0.106(4) Uani d 0.3 . .
O O5 0.16551(14) 0.09843(14) 0.19159(6) 0.0634(4) Uani d 1 . .
O O6 -0.1443(2) 0.2660(2) 0.22891(8) 0.1006(8) Uani d 1 . .
C C101 0.286(3) -0.111(2) 0.0273(17) 0.293(18) Uani d 0.46 A 1
H H10C 0.3148 -0.0639 0.0542 0.440 Uiso calc 0.46 A 1
H H10D 0.2331 -0.0710 0.0059 0.440 Uiso calc 0.46 A 1
H H10E 0.3490 -0.1363 0.0063 0.440 Uiso calc 0.46 A 1
C C102 0.227(3) -0.205(4) 0.0508(12) 0.307(16) Uani d 0.46 A 1
H H10I 0.1780 -0.1793 0.0786 0.369 Uiso calc 0.46 A 1
H H10J 0.2842 -0.2534 0.0662 0.369 Uiso calc 0.46 A 1
C C103 0.156(5) -0.271(4) 0.0135(17) 0.51(5) Uani d 0.46 A 1
H H10K 0.0984 -0.2226 -0.0015 0.616 Uiso calc 0.46 A 1
H H10L 0.2050 -0.2953 -0.0146 0.616 Uiso calc 0.46 A 1
C C104 0.097(4) -0.368(3) 0.0355(15) 0.42(4) Uani d 0.46 A 1
H H10M 0.1251 -0.4287 0.0152 0.500 Uiso calc 0.46 A 1
H H10N 0.1301 -0.3763 0.0698 0.500 Uiso calc 0.46 A 1
C C105 -0.026(4) -0.3922(18) 0.0431(12) 0.29(2) Uani d 0.46 A 1
H H10O -0.0353 -0.3978 0.0805 0.354 Uiso calc 0.46 A 1
H H10P -0.0357 -0.4659 0.0298 0.354 Uiso calc 0.46 A 1
C C106 -0.132(4) -0.330(4) 0.025(2) 0.44(4) Uani d 0.46 A 1
H H10F -0.1576 -0.2812 0.0514 0.665 Uiso calc 0.46 A 1
H H10G -0.1925 -0.3819 0.0170 0.665 Uiso calc 0.46 A 1
H H10H -0.1141 -0.2896 -0.0062 0.665 Uiso calc 0.46 A 1
C C201 0.333(4) -0.081(3) -0.014(2) 0.28(2) Uani d 0.34 B 2
H H20B 0.3018 -0.0096 -0.0199 0.423 Uiso calc 0.34 B 2
H H20C 0.3818 -0.1015 -0.0423 0.423 Uiso calc 0.34 B 2
H H20D 0.3761 -0.0813 0.0178 0.423 Uiso calc 0.34 B 2
C C202 0.236(4) -0.162(3) -0.0096(18) 0.31(3) Uani d 0.34 B 2
H H20H 0.1738 -0.1298 0.0098 0.367 Uiso calc 0.34 B 2
H H20I 0.2083 -0.1798 -0.0441 0.367 Uiso calc 0.34 B 2
C C203 0.274(3) -0.264(3) 0.016(2) 0.267(19) Uani d 0.34 B 2
H H20J 0.3068 -0.2456 0.0500 0.321 Uiso calc 0.34 B 2
H H20K 0.3327 -0.2988 -0.0043 0.321 Uiso calc 0.34 B 2
C C204 0.174(3) -0.345(3) 0.025(2) 0.30(3) Uani d 0.34 B 2
H H20L 0.1731 -0.3992 -0.0029 0.365 Uiso calc 0.34 B 2
H H20M 0.1829 -0.3828 0.0577 0.365 Uiso calc 0.34 B 2
C C205 0.064(4) -0.278(4) 0.024(3) 0.52(6) Uani d 0.34 B 2
H H20N 0.0573 -0.2432 0.0580 0.621 Uiso calc 0.34 B 2
H H20O 0.0742 -0.2198 -0.0011 0.621 Uiso calc 0.34 B 2
C C206 -0.049(4) -0.334(6) 0.013(4) 0.60(8) Uani d 0.34 B 2
H H20E -0.0720 -0.3175 -0.0223 0.904 Uiso calc 0.34 B 2
H H20F -0.1062 -0.3089 0.0365 0.904 Uiso calc 0.34 B 2
H H20G -0.0396 -0.4120 0.0162 0.904 Uiso calc 0.34 B 2

loop_
_atom_site_aniso_label
_atom_site_aniso_U_11
_atom_site_aniso_U_22
_atom_site_aniso_U_33
_atom_site_aniso_U_12
_atom_site_aniso_U_13
_atom_site_aniso_U_23
C1 0.0628(13) 0.0644(14) 0.0507(12) -0.0102(12) 0.0027(11) 0.0054(11)
C2 0.0828(16) 0.0650(15) 0.0497(12) -0.0087(14) 0.0082(12) 0.0072(12)
C3 0.0723(15) 0.0647(14) 0.0438(11) 0.0051(12) 0.0018(10) 0.0098(11)
C4 0.0687(14) 0.0737(16) 0.0478(12) -0.0062(13) -0.0075(11) 0.0009(12)
C5 0.0523(11) 0.0646(14) 0.0455(11) -0.0043(11) 0.0004(9) 0.0021(10)
C6 0.0794(16) 0.0605(14) 0.0485(12) -0.0132(13) 0.0006(11) -0.0048(11)
C7 0.0938(18) 0.0540(13) 0.0507(13) -0.0121(13) 0.0000(12) 0.0008(11)
C8 0.0556(11) 0.0518(12) 0.0435(11) -0.0056(10) 0.0012(9) 0.0017(10)
C9 0.0445(9) 0.0512(11) 0.0450(10) 0.0020(9) 0.0018(8) 0.0043(9)
C10 0.0485(10) 0.0537(12) 0.0442(10) 0.0022(10) 0.0022(8) 0.0041(9)
C11 0.0664(13) 0.0550(13) 0.0475(11) -0.0102(11) -0.0017(10) 0.0069(10)
C12 0.0598(12) 0.0577(13) 0.0479(11) -0.0088(11) -0.0033(10) 0.0035(10)
C13 0.0451(10) 0.0464(11) 0.0427(10) 0.0017(9) 0.0003(8) 0.0035(9)
C14 0.0559(11) 0.0492(11) 0.0450(11) 0.0008(10) 0.0038(9) 0.0034(9)
C15 0.0924(18) 0.0519(13) 0.0524(13) -0.0123(13) 0.0015(13) 0.0033(11)
C16 0.0640(12) 0.0478(11) 0.0494(12) 0.0065(11) 0.0076(10) 0.0044(10)
C17 0.0473(10) 0.0513(11) 0.0453(11) 0.0042(9) 0.0020(9) 0.0039(9)
C18 0.0545(12) 0.0680(15) 0.0508(12) 0.0119(11) -0.0013(10) 0.0030(11)
C19 0.0675(14) 0.0796(17) 0.0541(13) 0.0201(14) -0.0013(11) 0.0066(13)
C20 0.0586(12) 0.0519(12) 0.0439(11) 0.0088(10) -0.0002(9) 0.0033(9)
C21 0.0969(19) 0.0523(13) 0.0546(13) 0.0006(14) -0.0073(13) -0.0002(11)
C22 0.0537(11) 0.0494(11) 0.0493(11) 0.0044(10) 0.0000(9) 0.0036(10)
C23 0.0592(12) 0.0545(12) 0.0462(11) 0.0026(11) -0.0024(9) 0.0010(10)
C24 0.0725(14) 0.0600(13) 0.0467(11) 0.0003(12) -0.0038(11) 0.0050(11)
C25 0.0677(14) 0.0560(13) 0.0653(14) 0.0014(12) -0.0151(12) 0.0077(12)
C26 0.0734(16) 0.0723(16) 0.0643(15) 0.0201(14) -0.0021(13) 0.0139(13)
C27 0.103(2) 0.087(2) 0.0760(18) 0.0138(18) -0.0292(17) 0.0129(16)
C28 0.109(2) 0.0649(16) 0.0504(13) -0.0007(17) 0.0046(14) -0.0018(12)
C29 0.195(4) 0.105(3) 0.0506(16) 0.000(3) -0.008(2) 0.0054(17)
C30 0.090(2) 0.0578(15) 0.0709(17) -0.0037(15) 0.0106(15) 0.0163(14)
C31 0.103(2) 0.085(2) 0.084(2) -0.0164(19) 0.0232(18) 0.0194(17)
C32 0.0706(15) 0.0810(17) 0.0498(12) 0.0131(14) 0.0009(12) -0.0039(13)
C33 0.0777(18) 0.139(3) 0.0684(18) 0.020(2) 0.0171(15) 0.0072(19)
O1 0.1068(13) 0.0673(10) 0.0445(8) 0.0106(11) -0.0007(9) 0.0058(8)
O2 0.173(3) 0.0748(14) 0.0803(14) 0.0225(16) -0.0116(15) -0.0131(11)
O3 0.0677(9) 0.0522(9) 0.0552(9) 0.0003(8) 0.0112(8) 0.0089(7)
O4A 0.169(6) 0.0501(19) 0.099(4) -0.003(3) 0.043(3) 0.002(3)
O4B 0.128(10) 0.065(7) 0.125(11) 0.030(7) 0.042(8) 0.040(7)
O5 0.0620(9) 0.0723(10) 0.0560(9) 0.0210(8) 0.0059(7) 0.0161(8)
O6 0.1014(15) 0.1323(19) 0.0680(12) 0.0602(15) 0.0140(11) 0.0117(13)
C101 0.21(3) 0.154(19) 0.52(6) 0.004(18) -0.05(3) 0.02(3)
C102 0.24(3) 0.35(5) 0.33(4) 0.08(4) 0.06(3) 0.02(4)
C103 0.62(9) 0.47(9) 0.45(6) 0.11(7) -0.36(7) 0.06(6)
C104 0.71(10) 0.28(4) 0.26(3) -0.14(6) 0.22(5) -0.05(3)
C105 0.51(7) 0.139(14) 0.23(3) 0.01(3) 0.11(4) -0.031(15)
C106 0.50(8) 0.37(7) 0.46(7) -0.25(6) -0.01(7) -0.04(6)
C201 0.27(4) 0.16(2) 0.41(6) -0.05(3) 0.07(4) 0.04(3)
C202 0.34(5) 0.25(4) 0.32(5) -0.01(4) -0.12(5) -0.08(4)
C203 0.26(4) 0.19(3) 0.35(5) 0.07(3) -0.04(4) -0.07(3)
C204 0.18(3) 0.37(6) 0.37(6) 0.01(4) -0.04(3) 0.16(5)
C205 0.80(13) 0.32(6) 0.44(9) 0.25(8) -0.04(9) -0.21(6)
C206 0.81(15) 0.43(9) 0.56(11) -0.17(10) 0.23(10) 0.22(8)

loop_
_atom_type_symbol
_atom_type_description
_atom_type_scat_dispersion_real
_atom_type_scat_dispersion_imag
_atom_type_scat_source
C C 0.0181 0.0091 'International Tables Vol C Tables 4.2.6.8 and 6.1.1.4'
H H 0.0000 0.0000 'International Tables Vol C Tables 4.2.6.8 and 6.1.1.4'
O O 0.0492 0.0322 'International Tables Vol C Tables 4.2.6.8 and 6.1.1.4'

loop_
_geom_angle_atom_site_label_1
_geom_angle_atom_site_label_2
_geom_angle_atom_site_label_3
_geom_angle_site_symmetry_1
_geom_angle_site_symmetry_3
_geom_angle
C2 C1 C10 . . 113.7(2)
C2 C1 H1A . . 108.8
C10 C1 H1A . . 108.8
C2 C1 H1B . . 108.8
C10 C1 H1B . . 108.8
H1A C1 H1B . . 107.7
C3 C2 C1 . . 110.0(2)
C3 C2 H2A . . 109.7
C1 C2 H2A . . 109.7
C3 C2 H2B . . 109.7
C1 C2 H2B . . 109.7
H2A C2 H2B . . 108.2
O1 C3 C2 . . 106.27(19)
O1 C3 C4 . . 109.6(2)
C2 C3 C4 . . 111.6(2)
O1 C3 H3A . . 109.8
C2 C3 H3A . . 109.8
C4 C3 H3A . . 109.8
C3 C4 C5 . . 111.77(19)
C3 C4 H4A . . 109.3
C5 C4 H4A . . 109.3
C3 C4 H4B . . 109.3
C5 C4 H4B . . 109.3
H4A C4 H4B . . 107.9
C6 C5 C4 . . 119.9(2)
C6 C5 C10 . . 123.7(2)
C4 C5 C10 . . 116.4(2)
C5 C6 C7 . . 124.8(2)
C5 C6 H6A . . 117.6
C7 C6 H6A . . 117.6
C6 C7 C8 . . 111.6(2)
C6 C7 H7A . . 109.3
C8 C7 H7A . . 109.3
C6 C7 H7B . . 109.3
C8 C7 H7B . . 109.3
H7A C7 H7B . . 108.0
C14 C8 C7 . . 111.60(18)
C14 C8 C9 . . 109.69(17)
C7 C8 C9 . . 109.76(17)
C14 C8 H8A . . 108.6
C7 C8 H8A . . 108.6
C9 C8 H8A . . 108.6
C11 C9 C8 . . 112.35(17)
C11 C9 C10 . . 112.98(18)
C8 C9 C10 . . 111.99(17)
C11 C9 H9A . . 106.3
C8 C9 H9A . . 106.3
C10 C9 H9A . . 106.3
C5 C10 C19 . . 109.64(19)
C5 C10 C1 . . 107.22(18)
C19 C10 C1 . . 109.38(19)
C5 C10 C9 . . 110.49(18)
C19 C10 C9 . . 110.96(17)
C1 C10 C9 . . 109.05(17)
C9 C11 C12 . . 115.15(18)
C9 C11 H11A . . 108.5
C12 C11 H11A . . 108.5
C9 C11 H11B . . 108.5
C12 C11 H11B . . 108.5
H11A C11 H11B . . 107.5
C13 C12 C11 . . 111.63(18)
C13 C12 H12A . . 109.3
C11 C12 H12A . . 109.3
C13 C12 H12B . . 109.3
C11 C12 H12B . . 109.3
H12A C12 H12B . . 108.0
C12 C13 C14 . . 105.79(17)
C12 C13 C18 . . 111.18(18)
C14 C13 C18 . . 112.38(17)
C12 C13 C17 . . 115.77(17)
C14 C13 C17 . . 100.78(15)
C18 C13 C17 . . 110.45(17)
C15 C14 C8 . . 118.96(19)
C15 C14 C13 . . 104.12(17)
C8 C14 C13 . . 114.83(17)
C15 C14 H14A . . 106.0
C8 C14 H14A . . 106.0
C13 C14 H14A . . 106.0
C14 C15 C16 . . 103.34(19)
C14 C15 H15A . . 111.1
C16 C15 H15A . . 111.1
C14 C15 H15B . . 111.1
C16 C15 H15B . . 111.1
H15A C15 H15B . . 109.1
O3 C16 C15 . . 110.4(2)
O3 C16 C17 . . 110.43(17)
C15 C16 C17 . . 107.33(18)
O3 C16 H16A . . 109.6
C15 C16 H16A . . 109.6
C17 C16 H16A . . 109.6
C20 C17 C16 . . 114.60(17)
C20 C17 C13 . . 117.73(17)
C16 C17 C13 . . 104.46(17)
C20 C17 H17A . . 106.4
C16 C17 H17A . . 106.4
C13 C17 H17A . . 106.4
C13 C18 H18A . . 109.5
C13 C18 H18B . . 109.5
H18A C18 H18B . . 109.5
C13 C18 H18C . . 109.5
H18A C18 H18C . . 109.5
H18B C18 H18C . . 109.5
C10 C19 H19A . . 109.5
C10 C19 H19B . . 109.5
H19A C19 H19B . . 109.5
C10 C19 H19C . . 109.5
H19A C19 H19C . . 109.5
H19B C19 H19C . . 109.5
C22 C20 C17 . . 113.26(17)
C22 C20 C21 . . 107.06(18)
C17 C20 C21 . . 112.67(18)
C22 C20 H20A . . 107.9
C17 C20 H20A . . 107.9
C21 C20 H20A . . 107.9
C20 C21 H21A . . 109.5
C20 C21 H21B . . 109.5
H21A C21 H21B . . 109.5
C20 C21 H21C . . 109.5
H21A C21 H21C . . 109.5
H21B C21 H21C . . 109.5
C23 C22 O5 . . 122.72(19)
C23 C22 C20 . . 127.61(19)
O5 C22 C20 . . 109.51(17)
C22 C23 C32 . . 122.1(2)
C22 C23 C24 . . 120.4(2)
C32 C23 C24 . . 117.4(2)
C25 C24 C23 . . 111.8(2)
C25 C24 H24A . . 109.3
C23 C24 H24A . . 109.3
C25 C24 H24B . . 109.3
C23 C24 H24B . . 109.3
H24A C24 H24B . . 107.9
C26 C25 C24 . . 108.1(2)
C26 C25 C27 . . 111.6(2)
C24 C25 C27 . . 112.4(2)
C26 C25 H25A . . 108.2
C24 C25 H25A . . 108.2
C27 C25 H25A . . 108.2
O5 C26 C25 . . 111.3(2)
O5 C26 H26A . . 109.4
C25 C26 H26A . . 109.4
O5 C26 H26B . . 109.4
C25 C26 H26B . . 109.4
H26A C26 H26B . . 108.0
C25 C27 H27A . . 109.5
C25 C27 H27B . . 109.5
H27A C27 H27B . . 109.5
C25 C27 H27C . . 109.5
H27A C27 H27C . . 109.5
H27B C27 H27C . . 109.5
O2 C28 O1 . . 123.7(3)
O2 C28 C29 . . 125.0(3)
O1 C28 C29 . . 111.2(3)
C28 C29 H29A . . 109.5
C28 C29 H29B . . 109.5
H29A C29 H29B . . 109.5
C28 C29 H29C . . 109.5
H29A C29 H29C . . 109.5
H29B C29 H29C . . 109.5
O4B C30 O3 . . 120.6(8)
O4A C30 O3 . . 121.6(4)
O4B C30 C31 . . 118.9(7)
O4A C30 C31 . . 124.9(4)
O3 C30 C31 . . 112.0(3)
C30 C31 H31A . . 109.5
C30 C31 H31B . . 109.5
H31A C31 H31B . . 109.5
C30 C31 H31C . . 109.5
H31A C31 H31C . . 109.5
H31B C31 H31C . . 109.5
O6 C32 C23 . . 124.9(2)
O6 C32 C33 . . 117.5(3)
C23 C32 C33 . . 117.5(2)
C32 C33 H33A . . 109.5
C32 C33 H33B . . 109.5
H33A C33 H33B . . 109.5
C32 C33 H33C . . 109.5
H33A C33 H33C . . 109.5
H33B C33 H33C . . 109.5
C28 O1 C3 . . 118.0(2)
C30 O3 C16 . . 116.84(19)
C22 O5 C26 . . 118.21(17)
C102 C101 C106 . 4_545 104(3)
C102 C101 H10C . . 109.5
C106 C101 H10C 4_545 . 126.5
C102 C101 H10D . . 109.5
C106 C101 H10D 4_545 . 96.7
H10C C101 H10D . . 109.5
C102 C101 H10E . . 109.5
H10C C101 H10E . . 109.5
H10D C101 H10E . . 109.5
C101 C102 C103 . . 114(3)
C101 C102 H10I . . 108.7
C103 C102 H10I . . 108.7
C101 C102 H10J . . 108.7
C103 C102 H10J . . 108.7
H10I C102 H10J . . 107.6
C104 C103 C102 . . 116(3)
C104 C103 H10K . . 108.3
C102 C103 H10K . . 108.3
C104 C103 H10L . . 108.3
C102 C103 H10L . . 108.3
H10K C103 H10L . . 107.4
C105 C104 C103 . . 132(3)
C105 C104 H10M . . 104.3
C103 C104 H10M . . 104.3
C105 C104 H10N . . 104.3
C103 C104 H10N . . 104.3
H10M C104 H10N . . 105.6
C104 C105 C106 . . 130(3)
C104 C105 H10O . . 104.7
C106 C105 H10O . . 104.7
C104 C105 H10P . . 104.7
C106 C105 H10P . . 104.7
H10O C105 H10P . . 105.7
C105 C106 H10F . . 109.5
C105 C106 H10G . . 109.5
H10F C106 H10G . . 109.5
C105 C106 H10H . . 109.5
H10F C106 H10H . . 109.5
H10G C106 H10H . . 109.5
C202 C201 H20B . . 109.5
C202 C201 H20C . . 109.5
H20B C201 H20C . . 109.5
C202 C201 H20D . . 109.5
H20B C201 H20D . . 109.5
H20C C201 H20D . . 109.5
C203 C202 C201 . . 112(3)
C203 C202 H20H . . 109.3
C201 C202 H20H . . 109.3
C203 C202 H20I . . 109.3
C201 C202 H20I . . 109.3
H20H C202 H20I . . 108.0
C202 C203 C204 . . 113(2)
C202 C203 H20J . . 109.1
C204 C203 H20J . . 109.1
C202 C203 H20K . . 109.1
C204 C203 H20K . . 109.1
H20J C203 H20K . . 107.8
C205 C204 C203 . . 107(3)
C205 C204 H20L . . 110.4
C203 C204 H20L . . 110.4
C205 C204 H20M . . 110.4
C203 C204 H20M . . 110.4
H20L C204 H20M . . 108.6
C206 C205 C204 . . 119(3)
C206 C205 H20N . . 107.5
C204 C205 H20N . . 107.5
C206 C205 H20O . . 107.5
C204 C205 H20O . . 107.5
H20N C205 H20O . . 107.0
C205 C206 H20E . . 109.5
C205 C206 H20F . . 109.5
H20E C206 H20F . . 109.5
C205 C206 H20G . . 109.5
H20E C206 H20G . . 109.5
H20F C206 H20G . . 109.5

loop_
_geom_bond_atom_site_label_1
_geom_bond_atom_site_label_2
_geom_bond_distance
C1 C2 1.533(3)
C1 C10 1.549(3)
C1 H1A 0.9700
C1 H1B 0.9700
C2 C3 1.498(4)
C2 H2A 0.9700
C2 H2B 0.9700
C3 O1 1.462(3)
C3 C4 1.515(4)
C3 H3A 0.9800
C4 C5 1.516(3)
C4 H4A 0.9700
C4 H4B 0.9700
C5 C6 1.317(3)
C5 C10 1.522(3)
C6 C7 1.496(3)
C6 H6A 0.9300
C7 C8 1.526(3)
C7 H7A 0.9700
C7 H7B 0.9700
C8 C14 1.523(3)
C8 C9 1.537(3)
C8 H8A 0.9800
C9 C11 1.531(3)
C9 C10 1.556(3)
C9 H9A 0.9800
C10 C19 1.533(3)
C11 C12 1.539(3)
C11 H11A 0.9700
C11 H11B 0.9700
C12 C13 1.535(3)
C12 H12A 0.9700
C12 H12B 0.9700
C13 C14 1.535(3)
C13 C18 1.537(3)
C13 C17 1.558(3)
C14 C15 1.518(3)
C14 H14A 0.9800
C15 C16 1.527(3)
C15 H15A 0.9700
C15 H15B 0.9700
C16 O3 1.454(3)
C16 C17 1.551(3)
C16 H16A 0.9800
C17 C20 1.536(3)
C17 H17A 0.9800
C18 H18A 0.9600
C18 H18B 0.9600
C18 H18C 0.9600
C19 H19A 0.9600
C19 H19B 0.9600
C19 H19C 0.9600
C20 C22 1.512(3)
C20 C21 1.538(3)
C20 H20A 0.9800
C21 H21A 0.9600
C21 H21B 0.9600
C21 H21C 0.9600
C22 C23 1.351(3)
C22 O5 1.356(3)
C23 C32 1.472(4)
C23 C24 1.515(3)
C24 C25 1.510(4)
C24 H24A 0.9700
C24 H24B 0.9700
C25 C26 1.507(4)
C25 C27 1.519(4)
C25 H25A 0.9800
C26 O5 1.434(3)
C26 H26A 0.9700
C26 H26B 0.9700
C27 H27A 0.9600
C27 H27B 0.9600
C27 H27C 0.9600
C28 O2 1.183(3)
C28 O1 1.326(3)
C28 C29 1.500(4)
C29 H29A 0.9600
C29 H29B 0.9600
C29 H29C 0.9600
C30 O4B 1.188(15)
C30 O4A 1.224(7)
C30 O3 1.326(3)
C30 C31 1.488(4)
C31 H31A 0.9600
C31 H31B 0.9600
C31 H31C 0.9600
C32 O6 1.217(3)
C32 C33 1.509(4)
C33 H33A 0.9600
C33 H33B 0.9600
C33 H33C 0.9600
C101 C102 1.47(2)
C101 H10C 0.9600
C101 H10D 0.9600
C101 H10E 0.9600
C102 C103 1.50(2)
C102 H10I 0.9700
C102 H10J 0.9700
C103 C104 1.48(2)
C103 H10K 0.9700
C103 H10L 0.9700
C104 C105 1.47(2)
C104 H10M 0.9700
C104 H10N 0.9700
C105 C106 1.53(3)
C105 H10O 0.9700
C105 H10P 0.9700
C106 H10F 0.9600
C106 H10G 0.9600
C106 H10H 0.9600
C201 C202 1.50(2)
C201 H20B 0.9600
C201 H20C 0.9600
C201 H20D 0.9600
C202 C203 1.48(2)
C202 H20H 0.9700
C202 H20I 0.9700
C203 C204 1.54(2)
C203 H20J 0.9700
C203 H20K 0.9700
C204 C205 1.52(3)
C204 H20L 0.9700
C204 H20M 0.9700
C205 C206 1.52(3)
C205 H20N 0.9700
C205 H20O 0.9700
C206 H20E 0.9600
C206 H20F 0.9600
C206 H20G 0.9600

loop_
_geom_hbond_atom_site_label_D
_geom_hbond_atom_site_label_H
_geom_hbond_atom_site_label_A
_geom_hbond_site_symmetry_A
_geom_hbond_distance_DH
_geom_hbond_distance_HA
_geom_hbond_distance_DA
_geom_hbond_angle_DHA
C20 H20A O6 . 0.98 2.17 2.859(3) 125.7
C26 H26B O6 3_545 0.97 2.59 3.431(4) 145.8
C33 H33B O4B 3 0.96 2.54 3.283(15) 134.5

loop_
_geom_torsion_atom_site_label_1
_geom_torsion_atom_site_label_2
_geom_torsion_atom_site_label_3
_geom_torsion_atom_site_label_4
_geom_torsion
C10 C1 C2 C3 -58.5(3)
C1 C2 C3 O1 176.0(2)
C1 C2 C3 C4 56.6(3)
O1 C3 C4 C5 -170.4(2)
C2 C3 C4 C5 -53.0(3)
C3 C4 C5 C6 -128.3(3)
C3 C4 C5 C10 51.4(3)
C4 C5 C6 C7 -178.7(2)
C10 C5 C6 C7 1.7(4)
C5 C6 C7 C8 16.8(4)
C6 C7 C8 C14 -168.6(2)
C6 C7 C8 C9 -46.8(3)
C14 C8 C9 C11 -47.4(2)
C7 C8 C9 C11 -170.39(19)
C14 C8 C9 C10 -175.84(17)
C7 C8 C9 C10 61.2(2)
C6 C5 C10 C19 -111.6(3)
C4 C5 C10 C19 68.7(3)
C6 C5 C10 C1 129.8(2)
C4 C5 C10 C1 -49.9(3)
C6 C5 C10 C9 11.0(3)
C4 C5 C10 C9 -168.65(18)
C2 C1 C10 C5 53.1(3)
C2 C1 C10 C19 -65.7(3)
C2 C1 C10 C9 172.8(2)
C11 C9 C10 C5 -170.04(18)
C8 C9 C10 C5 -42.0(2)
C11 C9 C10 C19 -48.2(3)
C8 C9 C10 C19 79.9(2)
C11 C9 C10 C1 72.3(2)
C8 C9 C10 C1 -159.58(18)
C8 C9 C11 C12 46.7(3)
C10 C9 C11 C12 174.63(19)
C9 C11 C12 C13 -52.4(3)
C11 C12 C13 C14 56.5(2)
C11 C12 C13 C18 -65.8(2)
C11 C12 C13 C17 167.13(19)
C7 C8 C14 C15 -55.4(3)
C9 C8 C14 C15 -177.3(2)
C7 C8 C14 C13 -179.72(19)
C9 C8 C14 C13 58.4(2)
C12 C13 C14 C15 165.85(18)
C18 C13 C14 C15 -72.6(2)
C17 C13 C14 C15 44.9(2)
C12 C13 C14 C8 -62.4(2)
C18 C13 C14 C8 59.2(2)
C17 C13 C14 C8 176.73(17)
C8 C14 C15 C16 -168.6(2)
C13 C14 C15 C16 -39.2(2)
C14 C15 C16 O3 138.11(19)
C14 C15 C16 C17 17.7(2)
O3 C16 C17 C20 19.7(2)
C15 C16 C17 C20 140.0(2)
O3 C16 C17 C13 -110.59(18)
C15 C16 C17 C13 9.7(2)
C12 C13 C17 C20 85.2(2)
C14 C13 C17 C20 -161.23(18)
C18 C13 C17 C20 -42.2(2)
C12 C13 C17 C16 -146.38(18)
C14 C13 C17 C16 -32.8(2)
C18 C13 C17 C16 86.2(2)
C16 C17 C20 C22 53.6(2)
C13 C17 C20 C22 177.03(18)
C16 C17 C20 C21 175.31(19)
C13 C17 C20 C21 -61.3(3)
C17 C20 C22 C23 -145.6(2)
C21 C20 C22 C23 89.6(3)
C17 C20 C22 O5 38.9(2)
C21 C20 C22 O5 -85.9(2)
O5 C22 C23 C32 -174.2(2)
C20 C22 C23 C32 10.9(4)
O5 C22 C23 C24 5.4(4)
C20 C22 C23 C24 -169.5(2)
C22 C23 C24 C25 15.4(3)
C32 C23 C24 C25 -164.9(2)
C23 C24 C25 C26 -46.1(3)
C23 C24 C25 C27 -169.6(2)
C24 C25 C26 O5 60.1(3)
C27 C25 C26 O5 -175.8(2)
C22 C23 C32 O6 -13.3(4)
C24 C23 C32 O6 167.0(3)
C22 C23 C32 C33 167.4(3)
C24 C23 C32 C33 -12.3(3)
O2 C28 O1 C3 -1.2(5)
C29 C28 O1 C3 176.9(3)
C2 C3 O1 C28 155.7(3)
C4 C3 O1 C28 -83.5(3)
O4B C30 O3 C16 29.4(9)
O4A C30 O3 C16 -15.8(6)
C31 C30 O3 C16 177.1(2)
C15 C16 O3 C30 88.5(3)
C17 C16 O3 C30 -153.0(2)
C23 C22 O5 C26 8.4(3)
C20 C22 O5 C26 -175.9(2)
C25 C26 O5 C22 -42.1(3)
C101 C102 C103 C104 179(4)
C102 C103 C104 C105 114(5)
C103 C104 C105 C106 8(7)
C201 C202 C203 C204 176(5)
C202 C203 C204 C205 -23(8)
C203 C204 C205 C206 159(7)

_cod_database_fobs_code 1543146
